data_1550420
loop_
_publ_author_name
'Yao, Lu'
'Ishihara, Kazuaki'

_publ_section_title
;
 Enantioselecive [1,3] O-to-C rearrangement: Dearomatization of alkyl
 2-allyloxy/benzyloxy-1/3-naphthoates catalyzed by a chiral \p--Cu(II)
 complex
;
_journal_name_full 'Chemical Science'
_journal_paper_doi 10.1039/C8SC05601C
_journal_year 2019
_chemical_absolute_configuration 'CHOOSE rm ad rmad syn or unk'
_chemical_formula_moiety 'C50 H64 Cu F6 N4 O8 S2'
_chemical_formula_sum 'C50 H64 Cu F6 N4 O8 S2'
_chemical_formula_weight 1090.73
_space_group_crystal_system orthorhombic
_space_group_IT_number 19
_space_group_name_Hall 'P 2ac 2ab'
_space_group_name_H-M_alt 'P 21 21 21'
_symmetry_space_group_name_Hall 'P 2ac 2ab'
_symmetry_space_group_name_H-M 'P 21 21 21'
_atom_sites_solution_hydrogens geom
_atom_sites_solution_primary direct
_atom_sites_solution_secondary difmap
_audit_update_record
;
2018-09-03 deposited with the CCDC.
2019-01-10 downloaded from the CCDC.
;
_cell_angle_alpha 90.0000
_cell_angle_beta 90.0000
_cell_angle_gamma 90.0000
_cell_formula_units_Z 4
_cell_length_a 14.293(3)
_cell_length_b 16.823(3)
_cell_length_c 21.700(5)
_cell_measurement_reflns_used 4075
_cell_measurement_temperature 123
_cell_measurement_theta_max 24.10
_cell_measurement_theta_min 3.10
_cell_volume 5217.8(19)
_computing_cell_refinement 'CrystalClear-SM Expert 2.1 b29'
_computing_data_collection 'CrystalClear-SM Expert 2.1 b29 (Rigaku, 2013)'
_computing_data_reduction 'CrystalClear-SM Expert 2.1 b29'
_computing_molecular_graphics 'CrystalStructure 4.2.2'
_computing_publication_material 'CrystalStructure 4.2.2 (Rigaku, 2016)'
_computing_structure_refinement 'SHELXL Version 2016/4 (Sheldrick, 2008)'
_computing_structure_solution 'SHELXT Version 2014/5 (Sheldrick, 2014)'
_diffrn_ambient_temperature 123
_diffrn_detector_area_resol_mean 5.814
_diffrn_measured_fraction_theta_full 0.996
_diffrn_measured_fraction_theta_max 0.995
_diffrn_measurement_device_type 'Rigaku XtaLAB P200'
_diffrn_measurement_method \w
_diffrn_radiation_type 'Mo K\a'
_diffrn_radiation_wavelength 0.71075
_diffrn_reflns_av_R_equivalents 0.1746
_diffrn_reflns_Laue_measured_fraction_full 0.996
_diffrn_reflns_Laue_measured_fraction_max 0.995
_diffrn_reflns_limit_h_max 18
_diffrn_reflns_limit_h_min -18
_diffrn_reflns_limit_k_max 20
_diffrn_reflns_limit_k_min -21
_diffrn_reflns_limit_l_max 28
_diffrn_reflns_limit_l_min -21
_diffrn_reflns_number 44913
_diffrn_reflns_point_group_measured_fraction_full 0.996
_diffrn_reflns_point_group_measured_fraction_max 0.992
_diffrn_reflns_theta_full 25.242
_diffrn_reflns_theta_max 27.536
_diffrn_reflns_theta_min 3.064
_diffrn_standards_number 0
_exptl_absorpt_coefficient_mu 0.575
_exptl_absorpt_correction_T_max 0.972
_exptl_absorpt_correction_T_min 0.866
_exptl_absorpt_correction_type multi-scan
_exptl_absorpt_process_details 'REQAB (Rigaku, 1998)'
_exptl_crystal_colour blue
_exptl_crystal_density_diffrn 1.388
_exptl_crystal_density_method 'not measured'
_exptl_crystal_description prism
_exptl_crystal_F_000 2284.00
_exptl_crystal_size_max 0.050
_exptl_crystal_size_mid 0.050
_exptl_crystal_size_min 0.050
_refine_diff_density_max 0.42
_refine_diff_density_min -0.45
_refine_ls_abs_structure_details
;
 Flack x determined using 1904 quotients [(I+)-(I-)]/[(I+)+(I-)]
 (Parsons, Flack and Wagner, Acta Cryst. B69 (2013) 249-259).
;
_refine_ls_abs_structure_Flack -0.001(14)
_refine_ls_extinction_method none
_refine_ls_goodness_of_fit_ref 1.107
_refine_ls_hydrogen_treatment mixed
_refine_ls_number_parameters 648
_refine_ls_number_reflns 11938
_refine_ls_number_restraints 0
_refine_ls_R_factor_all 0.1782
_refine_ls_R_factor_gt 0.0834
_refine_ls_shift/su_max 0.000
_refine_ls_structure_factor_coef Fsqd
_refine_ls_weighting_details 'w = 1/[\s^2^(Fo^2^)+7.2365P] where P=(Fo^2^+2Fc^2^)/3'
_refine_ls_weighting_scheme calc
_refine_ls_wR_factor_gt 0.1116
_refine_ls_wR_factor_ref 0.1397
_reflns_Friedel_coverage 0.815
_reflns_Friedel_fraction_full 0.996
_reflns_Friedel_fraction_max 0.987
_reflns_number_gt 6782
_reflns_number_total 11938
_reflns_threshold_expression F^2^>2.0\s(F^2^)
_cod_data_source_file c8sc05601c2.cif
_cod_data_source_block 20180131-1
_cod_database_code 1550420

loop_
_space_group_symop_id
_space_group_symop_operation_xyz
1 +X,+Y,+Z
2 1/2-X,-Y,1/2+Z
3 1/2+X,1/2-Y,-Z
4 -X,1/2+Y,1/2-Z

loop_
_atom_site_label
_atom_site_type_symbol
_atom_site_fract_x
_atom_site_fract_y
_atom_site_fract_z
_atom_site_U_iso_or_equiv
_atom_site_adp_type
_atom_site_occupancy
_atom_site_site_symmetry_order
_atom_site_calc_flag
_atom_site_refinement_flags_posn
_atom_site_refinement_flags_adp
CU1 Cu 0.37906(7) 0.52151(5) 0.56924(4) 0.0202(2) Uani 1 1 d . .
S1 S 0.60720(15) 0.15140(12) 0.50524(10) 0.0263(5) Uani 1 1 d . .
S2 S 0.00650(19) 0.81992(14) 0.61969(12) 0.0375(6) Uani 1 1 d . .
F4 F 0.4245(3) 0.1680(3) 0.4980(2) 0.0380(13) Uani 1 1 d . .
F5 F 0.4892(4) 0.1258(3) 0.4150(2) 0.0418(14) Uani 1 1 d . .
F7 F 0.4720(3) 0.0469(3) 0.4924(3) 0.0498(15) Uani 1 1 d . .
F19 F -0.0268(5) 0.9532(4) 0.6772(3) 0.087(2) Uani 1 1 d . .
F22 F 0.1110(5) 0.9069(4) 0.6910(3) 0.094(2) Uani 1 1 d . .
F24 F 0.0775(5) 0.9615(4) 0.6062(3) 0.088(2) Uani 1 1 d . .
O6 O 0.5006(4) 0.4946(3) 0.5354(2) 0.0267(14) Uani 1 1 d . .
O8 O 0.6689(4) 0.0933(3) 0.4779(3) 0.0294(15) Uani 1 1 d . .
O9 O 0.6172(4) 0.2304(3) 0.4797(3) 0.0383(16) Uani 1 1 d . .
O11 O 0.5976(4) 0.1479(3) 0.5711(3) 0.0401(16) Uani 1 1 d . .
O15 O 0.0901(5) 0.7890(4) 0.5909(3) 0.051(2) Uani 1 1 d . .
O17 O -0.0635(5) 0.8427(5) 0.5773(3) 0.067(2) Uani 1 1 d . .
O34 O -0.0242(6) 0.7777(4) 0.6736(4) 0.078(3) Uani 1 1 d . .
O71 O 0.2632(4) 0.5420(3) 0.6124(2) 0.0202(13) Uani 1 1 d . .
N3 N 0.3722(5) 0.6390(4) 0.5485(3) 0.0208(16) Uani 1 1 d . .
N12 N 0.1572(4) 0.6392(4) 0.6268(3) 0.0212(16) Uani 1 1 d . .
H12 H 0.135048 0.685541 0.614820 0.025 Uiso 1 1 calc R U
N13 N 0.3634(5) 0.4022(3) 0.5738(3) 0.0174(15) Uani 1 1 d . .
N14 N 0.5906(4) 0.3890(4) 0.5112(3) 0.0255(18) Uani 1 1 d . .
H14 H 0.591742 0.338042 0.502214 0.031 Uiso 1 1 calc R U
C16 C 0.2272(6) 0.6075(5) 0.5961(4) 0.0189(19) Uani 1 1 d . .
C18 C 0.3944(6) 0.3680(4) 0.6352(3) 0.0173(18) Uani 1 1 d . .
H18 H 0.462372 0.355900 0.629732 0.021 Uiso 1 1 calc R U
C20 C 0.2673(5) 0.6487(4) 0.5414(4) 0.0205(19) Uani 1 1 d . .
H20 H 0.249724 0.706287 0.541523 0.025 Uiso 1 1 calc R U
C21 C 0.4225(5) 0.3706(5) 0.5220(4) 0.0183(19) Uani 1 1 d . .
H21 H 0.439099 0.313766 0.529975 0.022 Uiso 1 1 calc R U
C23 C 0.3479(6) 0.2870(5) 0.6460(3) 0.021(2) Uani 1 1 d . .
C25 C 0.3909(6) 0.4301(4) 0.6864(3) 0.0225(19) Uani 1 1 d . .
C26 C 0.4067(6) 0.6921(4) 0.5994(4) 0.024(2) Uani 1 1 d . .
H26 H 0.377287 0.673402 0.638630 0.029 Uiso 1 1 calc R U
C27 C 0.3727(6) 0.3779(5) 0.4601(3) 0.028(2) Uani 1 1 d . .
H27A H 0.312843 0.348488 0.462360 0.034 Uiso 1 1 calc R U
H27B H 0.357684 0.434612 0.452854 0.034 Uiso 1 1 calc R U
C28 C 0.2357(5) 0.6089(4) 0.4818(3) 0.0197(19) Uani 1 1 d . .
H28A H 0.254249 0.552237 0.482856 0.024 Uiso 1 1 calc R U
H28B H 0.268508 0.634178 0.446701 0.024 Uiso 1 1 calc R U
C29 C 0.4026(6) 0.2187(5) 0.6382(4) 0.024(2) Uani 1 1 d . .
H29 H 0.466534 0.223176 0.626654 0.028 Uiso 1 1 calc R U
C30 C 0.3189(6) 0.4440(5) 0.7285(4) 0.022(2) Uani 1 1 d . .
C31 C 0.3817(6) 0.7799(4) 0.5917(4) 0.0220(18) Uani 1 1 d . .
C32 C 0.6795(6) 0.4320(5) 0.5116(4) 0.031(2) Uani 1 1 d . .
H32A H 0.670213 0.485192 0.493127 0.037 Uiso 1 1 calc R U
H32B H 0.725341 0.402930 0.485888 0.037 Uiso 1 1 calc R U
C33 C 0.2542(6) 0.2811(5) 0.6617(4) 0.023(2) Uani 1 1 d . .
C35 C 0.3633(7) 0.1450(5) 0.6473(4) 0.032(2) Uani 1 1 d . .
H35 H 0.400862 0.098700 0.643474 0.039 Uiso 1 1 calc R U
C36 C 0.5097(6) 0.4213(5) 0.5233(3) 0.0197(19) Uani 1 1 d . .
C37 C 0.4932(6) 0.1211(5) 0.4762(4) 0.028(2) Uani 1 1 d . .
C38 C 0.1147(7) 0.5999(5) 0.6802(4) 0.033(2) Uani 1 1 d . .
H38A H 0.083202 0.640451 0.706003 0.039 Uiso 1 1 calc R U
H38B H 0.164754 0.575352 0.705353 0.039 Uiso 1 1 calc R U
C39 C 0.1295(6) 0.6143(5) 0.4709(4) 0.025(2) Uani 1 1 d . .
H39A H 0.096153 0.586490 0.504599 0.030 Uiso 1 1 calc R U
H39B H 0.109904 0.670719 0.471277 0.030 Uiso 1 1 calc R U
C40 C 0.3761(6) 0.8167(5) 0.5342(4) 0.028(2) Uani 1 1 d . .
H40 H 0.387357 0.787033 0.497754 0.033 Uiso 1 1 calc R U
C41 C 0.5123(6) 0.6897(4) 0.6084(4) 0.025(2) Uani 1 1 d . .
C42 C 0.1039(7) 0.5771(5) 0.4098(4) 0.034(2) Uani 1 1 d . .
H42A H 0.036116 0.580976 0.403601 0.041 Uiso 1 1 calc R U
H42B H 0.136291 0.605138 0.376503 0.041 Uiso 1 1 calc R U
H42C H 0.122562 0.521045 0.409772 0.041 Uiso 1 1 calc R U
C43 C 0.3701(6) 0.8232(5) 0.6449(4) 0.029(2) Uani 1 1 d . .
C44 C 0.1959(6) 0.3531(5) 0.6739(4) 0.028(2) Uani 1 1 d . .
H44A H 0.129752 0.336828 0.679085 0.034 Uiso 1 1 calc R U
H44B H 0.199414 0.389163 0.637978 0.034 Uiso 1 1 calc R U
C45 C 0.4278(7) 0.3473(6) 0.4061(4) 0.036(2) Uani 1 1 d . .
H45A H 0.447144 0.291874 0.414595 0.043 Uiso 1 1 calc R U
H45B H 0.485259 0.379651 0.401549 0.043 Uiso 1 1 calc R U
C46 C 0.4707(6) 0.4779(5) 0.6900(4) 0.029(2) Uani 1 1 d . .
H46 H 0.519822 0.468711 0.661369 0.035 Uiso 1 1 calc R U
C47 C 0.3306(7) 0.5048(5) 0.7711(4) 0.034(2) Uani 1 1 d . .
H47 H 0.281758 0.514626 0.799727 0.041 Uiso 1 1 calc R U
C48 C 0.5723(6) 0.6628(5) 0.5639(5) 0.036(2) Uani 1 1 d . .
H48 H 0.547300 0.641149 0.527024 0.043 Uiso 1 1 calc R U
C49 C 0.4821(7) 0.5376(5) 0.7328(4) 0.038(2) Uani 1 1 d . .
H49 H 0.537973 0.568082 0.734076 0.045 Uiso 1 1 calc R U
C50 C 0.2277(7) 0.3976(5) 0.7314(4) 0.033(2) Uani 1 1 d . .
H50A H 0.177447 0.435326 0.742959 0.040 Uiso 1 1 calc R U
H50B H 0.233086 0.358544 0.765353 0.040 Uiso 1 1 calc R U
C51 C 0.3542(6) 0.8969(5) 0.5305(5) 0.036(3) Uani 1 1 d . .
H51 H 0.348660 0.921894 0.491433 0.043 Uiso 1 1 calc R U
C52 C 0.3890(8) 0.7858(5) 0.7059(4) 0.043(3) Uani 1 1 d . .
H52A H 0.347602 0.738990 0.710647 0.052 Uiso 1 1 calc R U
H52B H 0.372637 0.824193 0.738729 0.052 Uiso 1 1 calc R U
C53 C 0.5476(6) 0.7235(5) 0.6629(5) 0.035(3) Uani 1 1 d . .
C54 C 0.2152(7) 0.2050(5) 0.6683(4) 0.037(2) Uani 1 1 d . .
H54 H 0.150485 0.199399 0.677286 0.044 Uiso 1 1 calc R U
C55 C 0.3487(6) 0.9048(5) 0.6401(5) 0.040(3) Uani 1 1 d . .
H55 H 0.339917 0.935600 0.676316 0.048 Uiso 1 1 calc R U
C56 C 0.0446(6) 0.5369(6) 0.6627(5) 0.044(3) Uani 1 1 d . .
H56A H 0.068614 0.507674 0.626358 0.053 Uiso 1 1 calc R U
H56B H 0.039314 0.498449 0.697059 0.053 Uiso 1 1 calc R U
C57 C 0.2711(7) 0.1379(5) 0.6617(4) 0.040(3) Uani 1 1 d . .
H57 H 0.244599 0.086575 0.667337 0.048 Uiso 1 1 calc R U
C58 C 0.7318(7) 0.3646(6) 0.6111(5) 0.046(3) Uani 1 1 d . .
H58A H 0.670136 0.338891 0.616975 0.056 Uiso 1 1 calc R U
H58B H 0.771366 0.327982 0.586660 0.056 Uiso 1 1 calc R U
C59 C -0.0492(7) 0.5677(6) 0.6482(5) 0.055(3) Uani 1 1 d . .
H59A H -0.084504 0.526615 0.625271 0.066 Uiso 1 1 calc R U
H59B H -0.042986 0.614794 0.621228 0.066 Uiso 1 1 calc R U
C60 C 0.4100(7) 0.5519(5) 0.7738(4) 0.040(3) Uani 1 1 d . .
H60 H 0.414760 0.593395 0.803308 0.048 Uiso 1 1 calc R U
C61 C 0.7186(6) 0.4416(5) 0.5753(5) 0.043(3) Uani 1 1 d . .
H61A H 0.676309 0.476649 0.599114 0.051 Uiso 1 1 calc R U
H61B H 0.779899 0.468707 0.572257 0.051 Uiso 1 1 calc R U
C62 C 0.3406(6) 0.9398(5) 0.5831(5) 0.038(3) Uani 1 1 d . .
H62 H 0.325299 0.994661 0.580353 0.045 Uiso 1 1 calc R U
C63 C -0.1043(8) 0.5908(6) 0.7060(5) 0.063(3) Uani 1 1 d . .
H63A H -0.166019 0.610863 0.694017 0.075 Uiso 1 1 calc R U
H63B H -0.111814 0.544073 0.732527 0.075 Uiso 1 1 calc R U
H63C H -0.070291 0.632263 0.728483 0.075 Uiso 1 1 calc R U
C64 C 0.4894(8) 0.7595(6) 0.7149(4) 0.051(3) Uani 1 1 d . .
H64A H 0.489261 0.720318 0.748884 0.061 Uiso 1 1 calc R U
H64B H 0.524338 0.806487 0.729998 0.061 Uiso 1 1 calc R U
C65 C 0.7038(7) 0.6993(7) 0.6226(8) 0.071(4) Uani 1 1 d . .
H65 H 0.769666 0.704283 0.627305 0.085 Uiso 1 1 calc R U
C66 C 0.6442(8) 0.7259(6) 0.6685(6) 0.061(4) Uani 1 1 d . .
H66 H 0.670504 0.746536 0.705417 0.073 Uiso 1 1 calc R U
C67 C 0.0453(9) 0.9149(7) 0.6511(6) 0.055(3) Uani 1 1 d . .
C68 C 0.6678(7) 0.6664(6) 0.5711(7) 0.056(3) Uani 1 1 d . .
H68 H 0.707975 0.645840 0.540084 0.067 Uiso 1 1 calc R U
C69 C 0.7765(8) 0.3774(7) 0.6730(5) 0.064(3) Uani 1 1 d . .
H69A H 0.783392 0.326258 0.694119 0.077 Uiso 1 1 calc R U
H69B H 0.838217 0.401777 0.667527 0.077 Uiso 1 1 calc R U
H69C H 0.736963 0.412688 0.697849 0.077 Uiso 1 1 calc R U
C70 C 0.3740(9) 0.3494(7) 0.3464(4) 0.063(3) Uani 1 1 d . .
H70A H 0.413403 0.328807 0.313023 0.075 Uiso 1 1 calc R U
H70B H 0.317743 0.316457 0.350133 0.075 Uiso 1 1 calc R U
H70C H 0.355885 0.404295 0.337078 0.075 Uiso 1 1 calc R U
H10 H 0.393(5) 0.651(4) 0.514(3) 0.00(2) Uiso 1 1 d . .
H72 H 0.305(6) 0.393(4) 0.564(4) 0.02(2) Uiso 1 1 d . .

loop_
_atom_site_aniso_label
_atom_site_aniso_U_11
_atom_site_aniso_U_22
_atom_site_aniso_U_33
_atom_site_aniso_U_23
_atom_site_aniso_U_13
_atom_site_aniso_U_12
CU1 0.0197(5) 0.0141(5) 0.0268(5) 0.0008(5) 0.0021(5) 0.0028(5)
S1 0.0232(12) 0.0252(12) 0.0304(13) -0.0015(10) 0.0018(11) 0.0028(10)
S2 0.0394(16) 0.0297(13) 0.0435(16) -0.0051(12) -0.0131(14) 0.0063(12)
F4 0.024(3) 0.046(3) 0.044(3) -0.010(3) 0.000(3) 0.007(2)
F5 0.038(3) 0.053(3) 0.034(3) -0.014(3) -0.001(3) 0.003(3)
F7 0.040(3) 0.031(3) 0.078(4) 0.011(3) -0.004(3) -0.010(2)
F19 0.097(6) 0.076(5) 0.088(5) -0.037(4) 0.038(4) 0.006(4)
F22 0.077(5) 0.117(6) 0.088(5) -0.032(4) -0.044(5) -0.008(5)
F24 0.112(6) 0.049(4) 0.101(5) 0.007(4) 0.039(5) -0.015(4)
O6 0.023(3) 0.019(3) 0.037(3) -0.003(3) 0.006(3) 0.004(3)
O8 0.025(3) 0.024(3) 0.039(4) 0.000(3) 0.008(3) 0.009(3)
O9 0.037(4) 0.019(3) 0.058(4) 0.001(3) 0.010(4) -0.002(3)
O11 0.027(4) 0.064(4) 0.029(3) -0.004(3) -0.002(3) 0.009(3)
O15 0.048(5) 0.043(4) 0.062(5) -0.012(3) -0.008(4) 0.026(3)
O17 0.049(5) 0.103(6) 0.049(5) -0.019(5) -0.021(4) 0.025(4)
O34 0.093(7) 0.054(5) 0.086(6) 0.028(5) 0.017(5) -0.016(5)
O71 0.024(3) 0.017(3) 0.019(3) 0.001(2) 0.004(3) 0.006(2)
N3 0.021(4) 0.021(4) 0.020(4) 0.003(3) -0.003(4) -0.001(3)
N12 0.020(4) 0.017(4) 0.027(4) -0.005(3) -0.002(3) 0.005(3)
N13 0.011(4) 0.016(3) 0.025(4) 0.000(3) 0.003(4) 0.001(3)
N14 0.018(4) 0.020(4) 0.039(5) -0.005(3) 0.006(3) 0.005(3)
C16 0.020(5) 0.019(5) 0.017(5) -0.010(4) -0.012(4) 0.004(4)
C18 0.012(4) 0.019(4) 0.020(4) -0.001(3) -0.001(4) -0.001(4)
C20 0.019(4) 0.013(4) 0.030(5) 0.001(4) -0.004(4) 0.005(4)
C21 0.011(4) 0.019(4) 0.025(5) 0.006(4) -0.001(4) 0.001(3)
C23 0.025(5) 0.027(5) 0.012(4) 0.006(4) -0.001(4) 0.007(4)
C25 0.032(5) 0.019(4) 0.017(4) 0.005(3) -0.005(4) 0.006(4)
C26 0.024(5) 0.023(5) 0.025(5) -0.004(4) -0.009(4) 0.004(4)
C27 0.025(5) 0.035(5) 0.025(5) 0.008(4) 0.002(4) 0.008(4)
C28 0.028(5) 0.014(4) 0.016(5) 0.002(3) -0.001(4) 0.001(4)
C29 0.022(5) 0.023(5) 0.025(5) -0.001(4) -0.006(4) 0.005(4)
C30 0.035(5) 0.023(5) 0.010(4) 0.003(4) -0.002(4) 0.007(4)
C31 0.018(4) 0.017(4) 0.031(5) -0.002(4) -0.004(4) 0.002(4)
C32 0.021(5) 0.033(5) 0.038(6) 0.005(4) 0.005(5) -0.001(4)
C33 0.027(5) 0.025(5) 0.016(5) 0.005(4) -0.001(4) -0.005(4)
C35 0.048(7) 0.020(5) 0.029(5) 0.007(4) -0.007(5) 0.003(5)
C36 0.026(5) 0.015(5) 0.018(5) 0.001(3) 0.000(4) 0.008(4)
C37 0.018(5) 0.024(5) 0.041(6) -0.007(4) 0.005(4) 0.001(4)
C38 0.027(5) 0.043(6) 0.028(5) -0.003(4) 0.003(5) 0.007(5)
C39 0.016(5) 0.029(5) 0.030(5) 0.000(4) -0.007(4) 0.003(4)
C40 0.016(4) 0.036(5) 0.031(5) -0.009(4) 0.000(5) 0.001(4)
C41 0.021(5) 0.014(4) 0.039(6) 0.005(4) -0.011(5) 0.002(4)
C42 0.033(6) 0.034(5) 0.036(6) -0.002(4) -0.013(5) 0.000(5)
C43 0.029(5) 0.028(5) 0.030(5) -0.001(4) 0.005(5) 0.005(4)
C44 0.023(5) 0.035(5) 0.026(5) 0.010(4) 0.003(4) -0.003(4)
C45 0.044(6) 0.044(6) 0.019(5) 0.002(4) 0.006(5) 0.014(5)
C46 0.037(6) 0.022(5) 0.028(5) 0.000(4) 0.000(4) -0.001(5)
C47 0.049(6) 0.039(6) 0.014(5) -0.004(4) 0.000(4) 0.018(5)
C48 0.036(6) 0.018(5) 0.054(7) 0.007(5) 0.005(6) 0.001(4)
C49 0.047(6) 0.030(6) 0.036(6) 0.001(5) -0.013(5) -0.003(5)
C50 0.040(6) 0.035(6) 0.025(5) 0.010(4) 0.008(5) 0.013(5)
C51 0.043(7) 0.017(5) 0.047(6) 0.007(5) -0.018(5) -0.008(4)
C52 0.054(7) 0.037(6) 0.038(6) -0.009(4) 0.011(6) -0.008(6)
C53 0.031(6) 0.021(5) 0.054(7) 0.008(5) -0.023(5) -0.005(4)
C54 0.043(6) 0.031(6) 0.037(6) 0.006(5) 0.002(5) -0.012(5)
C55 0.039(6) 0.030(6) 0.050(7) -0.016(5) 0.005(5) 0.005(4)
C56 0.038(6) 0.046(7) 0.048(6) -0.008(5) 0.013(5) 0.005(5)
C57 0.052(7) 0.022(5) 0.047(7) 0.008(5) -0.002(6) -0.014(5)
C58 0.034(6) 0.064(7) 0.041(6) 0.008(6) -0.010(5) -0.003(5)
C59 0.050(7) 0.041(6) 0.073(8) -0.004(6) -0.010(6) 0.011(5)
C60 0.059(8) 0.025(5) 0.036(6) -0.015(4) -0.013(5) 0.004(5)
C61 0.021(5) 0.047(6) 0.060(7) 0.006(6) 0.010(5) -0.011(4)
C62 0.030(5) 0.016(5) 0.068(8) -0.004(5) -0.012(5) 0.002(4)
C63 0.042(7) 0.060(7) 0.086(9) 0.008(6) 0.030(7) 0.009(6)
C64 0.076(9) 0.037(6) 0.039(7) -0.003(5) -0.011(6) 0.000(6)
C65 0.012(6) 0.047(8) 0.153(15) 0.021(9) -0.011(8) -0.006(5)
C66 0.039(8) 0.046(7) 0.098(10) 0.013(7) -0.045(7) -0.012(6)
C67 0.061(8) 0.056(8) 0.047(8) -0.008(6) 0.014(7) 0.003(6)
C68 0.030(6) 0.034(6) 0.104(10) 0.007(7) 0.012(8) -0.001(5)
C69 0.042(7) 0.094(9) 0.056(8) 0.018(7) 0.006(6) -0.014(6)
C70 0.072(8) 0.077(8) 0.039(6) -0.009(6) 0.001(7) 0.017(8)

loop_
_atom_type_symbol
_atom_type_description
_atom_type_scat_dispersion_real
_atom_type_scat_dispersion_imag
_atom_type_scat_source
C C 0.0033 0.0016
;
International Tables for Crystallography
(Vol. C, Tables 4.2.6.8 and 6.1.1.4)
;
H H 0.0000 0.0000
;
International Tables for Crystallography
(Vol. C, Table 6.1.1.4)
;
Cu Cu 0.3201 1.2651
;
International Tables for Crystallography
(Vol. C, Tables 4.2.6.8 and 6.1.1.4)
;
F F 0.0171 0.0103
;
International Tables for Crystallography
(Vol. C, Tables 4.2.6.8 and 6.1.1.4)
;
N N 0.0061 0.0033
;
International Tables for Crystallography
(Vol. C, Tables 4.2.6.8 and 6.1.1.4)
;
O O 0.0106 0.0060
;
International Tables for Crystallography
(Vol. C, Tables 4.2.6.8 and 6.1.1.4)
;
S S 0.1246 0.1234
;
International Tables for Crystallography
(Vol. C, Tables 4.2.6.8 and 6.1.1.4)
;

loop_
_geom_angle_atom_site_label_1
_geom_angle_atom_site_label_2
_geom_angle_atom_site_label_3
_geom_angle
O71 CU1 O6 172.8(2)
O71 CU1 N13 93.3(2)
O6 CU1 N13 83.5(2)
O71 CU1 N3 83.8(3)
O6 CU1 N3 100.8(3)
N13 CU1 N3 166.5(3)
O11 S1 O8 116.0(3)
O11 S1 O9 115.3(4)
O8 S1 O9 113.9(4)
O11 S1 C37 104.3(4)
O8 S1 C37 102.4(4)
O9 S1 C37 102.3(4)
O17 S2 O34 116.5(5)
O17 S2 O15 113.8(4)
O34 S2 O15 115.2(5)
O17 S2 C67 102.8(5)
O34 S2 C67 102.8(5)
O15 S2 C67 103.0(5)
C36 O6 CU1 113.4(5)
C16 O71 CU1 111.6(5)
C26 N3 C20 109.6(6)
C26 N3 CU1 113.6(5)
C20 N3 CU1 100.1(5)
C26 N3 H10 113(5)
C20 N3 H10 104(5)
CU1 N3 H10 115(5)
C16 N12 C38 122.2(7)
C16 N12 H12 118.9
C38 N12 H12 118.9
C21 N13 C18 111.0(6)
C21 N13 CU1 104.6(5)
C18 N13 CU1 112.8(5)
C21 N13 H72 107(5)
C18 N13 H72 114(6)
CU1 N13 H72 106(5)
C36 N14 C32 124.3(7)
C36 N14 H14 117.9
C32 N14 H14 117.9
O71 C16 N12 121.4(8)
O71 C16 C20 118.1(7)
N12 C16 C20 120.5(7)
N13 C18 C25 111.8(6)
N13 C18 C23 110.2(6)
C25 C18 C23 118.8(6)
N13 C18 H18 104.9
C25 C18 H18 104.9
C23 C18 H18 104.9
C16 C20 N3 104.4(6)
C16 C20 C28 111.0(6)
N3 C20 C28 109.3(6)
C16 C20 H20 110.6
N3 C20 H20 110.6
C28 C20 H20 110.6
N13 C21 C36 104.5(6)
N13 C21 C27 111.6(6)
C36 C21 C27 110.8(6)
N13 C21 H21 109.9
C36 C21 H21 109.9
C27 C21 H21 109.9
C33 C23 C29 120.7(8)
C33 C23 C18 121.3(7)
C29 C23 C18 118.0(7)
C30 C25 C46 117.9(7)
C30 C25 C18 128.0(8)
C46 C25 C18 114.0(7)
N3 C26 C41 113.8(7)
N3 C26 C31 114.6(6)
C41 C26 C31 105.8(7)
N3 C26 H26 107.4
C41 C26 H26 107.4
C31 C26 H26 107.4
C45 C27 C21 114.5(7)
C45 C27 H27A 108.6
C21 C27 H27A 108.6
C45 C27 H27B 108.6
C21 C27 H27B 108.6
H27A C27 H27B 107.6
C20 C28 C39 113.3(6)
C20 C28 H28A 108.9
C39 C28 H28A 108.9
C20 C28 H28B 108.9
C39 C28 H28B 108.9
H28A C28 H28B 107.7
C35 C29 C23 119.6(8)
C35 C29 H29 120.2
C23 C29 H29 120.2
C47 C30 C25 118.0(8)
C47 C30 C50 116.9(8)
C25 C30 C50 125.0(7)
C43 C31 C40 120.5(7)
C43 C31 C26 116.6(7)
C40 C31 C26 122.8(7)
N14 C32 C61 112.5(7)
N14 C32 H32A 109.1
C61 C32 H32A 109.1
N14 C32 H32B 109.1
C61 C32 H32B 109.1
H32A C32 H32B 107.8
C23 C33 C54 118.3(8)
C23 C33 C44 121.6(7)
C54 C33 C44 120.0(8)
C57 C35 C29 120.6(8)
C57 C35 H35 119.7
C29 C35 H35 119.7
O6 C36 N14 122.5(8)
O6 C36 C21 118.0(7)
N14 C36 C21 119.5(7)
F7 C37 F5 108.1(7)
F7 C37 F4 106.9(7)
F5 C37 F4 106.5(7)
F7 C37 S1 112.0(6)
F5 C37 S1 111.5(6)
F4 C37 S1 111.5(6)
N12 C38 C56 113.1(7)
N12 C38 H38A 109.0
C56 C38 H38A 109.0
N12 C38 H38B 109.0
C56 C38 H38B 109.0
H38A C38 H38B 107.8
C42 C39 C28 110.5(7)
C42 C39 H39A 109.6
C28 C39 H39A 109.6
C42 C39 H39B 109.6
C28 C39 H39B 109.6
H39A C39 H39B 108.1
C51 C40 C31 119.8(8)
C51 C40 H40 120.1
C31 C40 H40 120.1
C48 C41 C53 120.2(8)
C48 C41 C26 122.7(8)
C53 C41 C26 116.8(8)
C39 C42 H42A 109.5
C39 C42 H42B 109.5
H42A C42 H42B 109.5
C39 C42 H42C 109.5
H42A C42 H42C 109.5
H42B C42 H42C 109.5
C31 C43 C55 118.7(8)
C31 C43 C52 120.0(7)
C55 C43 C52 121.1(8)
C33 C44 C50 112.2(7)
C33 C44 H44A 109.2
C50 C44 H44A 109.2
C33 C44 H44B 109.2
C50 C44 H44B 109.2
H44A C44 H44B 107.9
C27 C45 C70 113.3(8)
C27 C45 H45A 108.9
C70 C45 H45A 108.9
C27 C45 H45B 108.9
C70 C45 H45B 108.9
H45A C45 H45B 107.7
C49 C46 C25 123.6(9)
C49 C46 H46 118.2
C25 C46 H46 118.2
C60 C47 C30 123.3(9)
C60 C47 H47 118.4
C30 C47 H47 118.4
C41 C48 C68 121.9(11)
C41 C48 H48 119.1
C68 C48 H48 119.1
C46 C49 C60 118.2(9)
C46 C49 H49 120.9
C60 C49 H49 120.9
C30 C50 C44 118.3(7)
C30 C50 H50A 107.7
C44 C50 H50A 107.7
C30 C50 H50B 107.7
C44 C50 H50B 107.7
H50A C50 H50B 107.1
C62 C51 C40 119.9(9)
C62 C51 H51 120.1
C40 C51 H51 120.1
C43 C52 C64 114.1(8)
C43 C52 H52A 108.7
C64 C52 H52A 108.7
C43 C52 H52B 108.7
C64 C52 H52B 108.7
H52A C52 H52B 107.6
C66 C53 C41 116.3(10)
C66 C53 C64 117.7(10)
C41 C53 C64 126.0(8)
C57 C54 C33 120.2(9)
C57 C54 H54 119.9
C33 C54 H54 119.9
C62 C55 C43 120.2(9)
C62 C55 H55 119.9
C43 C55 H55 119.9
C59 C56 C38 114.3(9)
C59 C56 H56A 108.7
C38 C56 H56A 108.7
C59 C56 H56B 108.7
C38 C56 H56B 108.7
H56A C56 H56B 107.6
C35 C57 C54 120.5(8)
C35 C57 H57 119.7
C54 C57 H57 119.7
C69 C58 C61 112.7(9)
C69 C58 H58A 109.0
C61 C58 H58A 109.0
C69 C58 H58B 109.0
C61 C58 H58B 109.0
H58A C58 H58B 107.8
C56 C59 C63 112.6(9)
C56 C59 H59A 109.1
C63 C59 H59A 109.1
C56 C59 H59B 109.1
C63 C59 H59B 109.1
H59A C59 H59B 107.8
C49 C60 C47 118.9(8)
C49 C60 H60 120.6
C47 C60 H60 120.6
C32 C61 C58 115.2(8)
C32 C61 H61A 108.5
C58 C61 H61A 108.5
C32 C61 H61B 108.5
C58 C61 H61B 108.5
H61A C61 H61B 107.5
C51 C62 C55 120.9(8)
C51 C62 H62 119.6
C55 C62 H62 119.6
C59 C63 H63A 109.5
C59 C63 H63B 109.5
H63A C63 H63B 109.5
C59 C63 H63C 109.5
H63A C63 H63C 109.5
H63B C63 H63C 109.5
C52 C64 C53 122.4(8)
C52 C64 H64A 106.7
C53 C64 H64A 106.7
C52 C64 H64B 106.7
C53 C64 H64B 106.7
H64A C64 H64B 106.6
C68 C65 C66 119.5(10)
C68 C65 H65 120.2
C66 C65 H65 120.2
C65 C66 C53 122.6(11)
C65 C66 H66 118.7
C53 C66 H66 118.7
F22 C67 F24 107.6(10)
F22 C67 F19 109.0(10)
F24 C67 F19 107.0(9)
F22 C67 S2 112.5(8)
F24 C67 S2 110.3(8)
F19 C67 S2 110.2(8)
C65 C68 C48 119.4(12)
C65 C68 H68 120.3
C48 C68 H68 120.3
C58 C69 H69A 109.5
C58 C69 H69B 109.5
H69A C69 H69B 109.5
C58 C69 H69C 109.5
H69A C69 H69C 109.5
H69B C69 H69C 109.5
C45 C70 H70A 109.5
C45 C70 H70B 109.5
H70A C70 H70B 109.5
C45 C70 H70C 109.5
H70A C70 H70C 109.5
H70B C70 H70C 109.5

loop_
_geom_bond_atom_site_label_1
_geom_bond_atom_site_label_2
_geom_bond_distance
CU1 O71 1.934(5)
CU1 O6 1.940(5)
CU1 N13 2.022(6)
CU1 N3 2.029(6)
S1 O11 1.437(6)
S1 O8 1.444(5)
S1 O9 1.447(6)
S1 C37 1.820(9)
S2 O17 1.411(7)
S2 O34 1.437(7)
S2 O15 1.445(7)
S2 C67 1.824(12)
F4 C37 1.346(9)
F5 C37 1.331(9)
F7 C37 1.331(9)
F19 C67 1.342(12)
F22 C67 1.284(12)
F24 C67 1.332(12)
O6 C36 1.267(8)
O71 C16 1.267(9)
N3 C26 1.504(10)
N3 C20 1.516(10)
N3 H10 0.83(7)
N12 C16 1.314(9)
N12 C38 1.466(10)
N12 H12 0.8800
N13 C21 1.505(10)
N13 C18 1.516(10)
N13 H72 0.87(8)
N14 C36 1.304(9)
N14 C32 1.462(10)
N14 H14 0.8800
C16 C20 1.489(11)
C18 C25 1.526(10)
C18 C23 1.534(10)
C18 H18 1.0000
C20 C28 1.526(10)
C20 H20 1.0000
C21 C36 1.511(11)
C21 C27 1.524(11)
C21 H21 1.0000
C23 C33 1.386(11)
C23 C29 1.401(10)
C25 C30 1.395(11)
C25 C46 1.399(12)
C26 C41 1.523(12)
C26 C31 1.528(10)
C26 H26 1.0000
C27 C45 1.503(11)
C27 H27A 0.9900
C27 H27B 0.9900
C28 C39 1.538(11)
C28 H28A 0.9900
C28 H28B 0.9900
C29 C35 1.375(11)
C29 H29 0.9500
C30 C47 1.389(11)
C30 C50 1.521(12)
C31 C43 1.376(11)
C31 C40 1.394(10)
C32 C61 1.499(12)
C32 H32A 0.9900
C32 H32B 0.9900
C33 C54 1.403(11)
C33 C44 1.494(11)
C35 C57 1.360(13)
C35 H35 0.9500
C38 C56 1.508(12)
C38 H38A 0.9900
C38 H38B 0.9900
C39 C42 1.511(10)
C39 H39A 0.9900
C39 H39B 0.9900
C40 C51 1.387(11)
C40 H40 0.9500
C41 C48 1.367(12)
C41 C53 1.405(12)
C42 H42A 0.9800
C42 H42B 0.9800
C42 H42C 0.9800
C43 C55 1.410(12)
C43 C52 1.490(12)
C44 C50 1.525(12)
C44 H44A 0.9900
C44 H44B 0.9900
C45 C70 1.508(13)
C45 H45A 0.9900
C45 H45B 0.9900
C46 C49 1.377(11)
C46 H46 0.9500
C47 C60 1.384(12)
C47 H47 0.9500
C48 C68 1.374(12)
C48 H48 0.9500
C49 C60 1.383(12)
C49 H49 0.9500
C50 H50A 0.9900
C50 H50B 0.9900
C51 C62 1.365(12)
C51 H51 0.9500
C52 C64 1.515(14)
C52 H52A 0.9900
C52 H52B 0.9900
C53 C66 1.387(13)
C53 C64 1.527(13)
C54 C57 1.391(12)
C54 H54 0.9500
C55 C62 1.374(13)
C55 H55 0.9500
C56 C59 1.471(13)
C56 H56A 0.9900
C56 H56B 0.9900
C57 H57 0.9500
C58 C69 1.503(13)
C58 C61 1.522(12)
C58 H58A 0.9900
C58 H58B 0.9900
C59 C63 1.531(14)
C59 H59A 0.9900
C59 H59B 0.9900
C60 H60 0.9500
C61 H61A 0.9900
C61 H61B 0.9900
C62 H62 0.9500
C63 H63A 0.9800
C63 H63B 0.9800
C63 H63C 0.9800
C64 H64A 0.9900
C64 H64B 0.9900
C65 C68 1.350(17)
C65 C66 1.386(16)
C65 H65 0.9500
C66 H66 0.9500
C68 H68 0.9500
C69 H69A 0.9800
C69 H69B 0.9800
C69 H69C 0.9800
C70 H70A 0.9800
C70 H70B 0.9800
C70 H70C 0.9800

loop_
_geom_hbond_atom_site_label_D
_geom_hbond_atom_site_label_H
_geom_hbond_atom_site_label_A
_geom_hbond_site_symmetry_A
_geom_hbond_distance_DA
_geom_hbond_distance_DH
_geom_hbond_distance_HA
_geom_hbond_angle_DHA
_geom_hbond_publ_flag
N3 H10 O17 3_566 2.899(10) 0.83(7) 2.09(7) 168(6) no
N12 H12 O15 . 2.805(9) 0.880 1.926 177.7 no
N13 H72 O8 3_456 2.998(9) 0.87(8) 2.17(8) 160(7) no
N14 H14 O9 . 2.781(8) 0.880 1.910 169.8 no

loop_
_geom_torsion_atom_site_label_1
_geom_torsion_atom_site_label_2
_geom_torsion_atom_site_label_3
_geom_torsion_atom_site_label_4
_geom_torsion
CU1 O71 C16 N12 -168.5(6)
CU1 O71 C16 C20 10.7(8)
C38 N12 C16 O71 -1.9(11)
C38 N12 C16 C20 179.0(7)
C21 N13 C18 C25 140.8(7)
CU1 N13 C18 C25 23.9(8)
C21 N13 C18 C23 -84.8(7)
CU1 N13 C18 C23 158.2(5)
O71 C16 C20 N3 -41.3(8)
N12 C16 C20 N3 137.9(7)
O71 C16 C20 C28 76.4(9)
N12 C16 C20 C28 -104.5(8)
C26 N3 C20 C16 -73.1(7)
CU1 N3 C20 C16 46.6(6)
C26 N3 C20 C28 168.1(6)
CU1 N3 C20 C28 -72.2(6)
C18 N13 C21 C36 -81.5(7)
CU1 N13 C21 C36 40.3(6)
C18 N13 C21 C27 158.7(6)
CU1 N13 C21 C27 -79.5(6)
N13 C18 C23 C33 -74.1(9)
C25 C18 C23 C33 56.6(10)
N13 C18 C23 C29 104.4(8)
C25 C18 C23 C29 -124.9(8)
N13 C18 C25 C30 95.3(9)
C23 C18 C25 C30 -34.8(11)
N13 C18 C25 C46 -84.5(8)
C23 C18 C25 C46 145.5(7)
C20 N3 C26 C41 -177.3(6)
CU1 N3 C26 C41 71.6(8)
C20 N3 C26 C31 -55.4(9)
CU1 N3 C26 C31 -166.4(6)
N13 C21 C27 C45 -179.9(7)
C36 C21 C27 C45 64.1(9)
C16 C20 C28 C39 64.3(9)
N3 C20 C28 C39 179.0(6)
C33 C23 C29 C35 -1.2(12)
C18 C23 C29 C35 -179.7(7)
C46 C25 C30 C47 0.5(11)
C18 C25 C30 C47 -179.2(7)
C46 C25 C30 C50 -179.8(7)
C18 C25 C30 C50 0.5(12)
N3 C26 C31 C43 150.2(8)
C41 C26 C31 C43 -83.6(9)
N3 C26 C31 C40 -33.7(12)
C41 C26 C31 C40 92.5(10)
C36 N14 C32 C61 81.3(10)
C29 C23 C33 C54 -1.3(12)
C18 C23 C33 C54 177.2(7)
C29 C23 C33 C44 176.4(7)
C18 C23 C33 C44 -5.2(12)
C23 C29 C35 C57 2.3(12)
CU1 O6 C36 N14 -166.9(6)
CU1 O6 C36 C21 14.1(8)
C32 N14 C36 O6 1.6(13)
C32 N14 C36 C21 -179.4(7)
N13 C21 C36 O6 -38.0(9)
C27 C21 C36 O6 82.3(9)
N13 C21 C36 N14 142.9(7)
C27 C21 C36 N14 -96.8(9)
O11 S1 C37 F7 -62.4(7)
O8 S1 C37 F7 58.9(7)
O9 S1 C37 F7 177.0(6)
O11 S1 C37 F5 176.3(6)
O8 S1 C37 F5 -62.4(6)
O9 S1 C37 F5 55.8(7)
O11 S1 C37 F4 57.4(7)
O8 S1 C37 F4 178.7(6)
O9 S1 C37 F4 -63.1(7)
C16 N12 C38 C56 -81.4(10)
C20 C28 C39 C42 177.4(6)
C43 C31 C40 C51 -3.3(13)
C26 C31 C40 C51 -179.2(8)
N3 C26 C41 C48 19.4(11)
C31 C26 C41 C48 -107.3(8)
N3 C26 C41 C53 -166.5(7)
C31 C26 C41 C53 66.8(9)
C40 C31 C43 C55 2.7(13)
C26 C31 C43 C55 178.8(8)
C40 C31 C43 C52 -171.6(9)
C26 C31 C43 C52 4.5(13)
C23 C33 C44 C50 -66.0(10)
C54 C33 C44 C50 111.6(9)
C21 C27 C45 C70 175.5(8)
C30 C25 C46 C49 0.1(12)
C18 C25 C46 C49 179.9(7)
C25 C30 C47 C60 -0.2(12)
C50 C30 C47 C60 -179.9(8)
C53 C41 C48 C68 1.3(13)
C26 C41 C48 C68 175.2(9)
C25 C46 C49 C60 -1.1(13)
C47 C30 C50 C44 157.9(7)
C25 C30 C50 C44 -21.8(12)
C33 C44 C50 C30 72.2(9)
C31 C40 C51 C62 1.8(13)
C31 C43 C52 C64 62.6(12)
C55 C43 C52 C64 -111.6(10)
C48 C41 C53 C66 -1.4(13)
C26 C41 C53 C66 -175.7(8)
C48 C41 C53 C64 176.8(8)
C26 C41 C53 C64 2.5(12)
C23 C33 C54 C57 2.7(13)
C44 C33 C54 C57 -175.0(8)
C31 C43 C55 C62 -0.6(14)
C52 C43 C55 C62 173.6(9)
N12 C38 C56 C59 -82.4(11)
C29 C35 C57 C54 -0.8(14)
C33 C54 C57 C35 -1.7(14)
C38 C56 C59 C63 -76.1(11)
C46 C49 C60 C47 1.4(13)
C30 C47 C60 C49 -0.8(13)
N14 C32 C61 C58 55.6(10)
C69 C58 C61 C32 176.6(8)
C40 C51 C62 C55 0.3(14)
C43 C55 C62 C51 -0.9(14)
C43 C52 C64 C53 -37.7(13)
C66 C53 C64 C52 159.0(9)
C41 C53 C64 C52 -19.2(14)
C68 C65 C66 C53 -3.1(17)
C41 C53 C66 C65 2.3(15)
C64 C53 C66 C65 -176.0(9)
O17 S2 C67 F22 -179.4(8)
O34 S2 C67 F22 59.1(9)
O15 S2 C67 F22 -61.0(9)
O17 S2 C67 F24 -59.3(9)
O34 S2 C67 F24 179.3(8)
O15 S2 C67 F24 59.2(9)
O17 S2 C67 F19 58.6(9)
O34 S2 C67 F19 -62.8(9)
O15 S2 C67 F19 177.1(8)
C66 C65 C68 C48 2.8(17)
C41 C48 C68 C65 -2.0(16)
